data_4036151
loop_
_publ_author_name
'Schmidt, Bernd'
'Elizarov, Nelli'
'Schilde, Uwe'
'Kelling, Alexandra'

_publ_section_title
;
 Dual Role of Acetanilides: Traceless Removal of a Directing Group through
 Deacetylation/Diazotation and Palladium-Catalyzed C-C-Coupling Reactions.
;
_journal_issue 9
_journal_name_full 'The Journal of organic chemistry'
_journal_page_first 4223
_journal_page_last 4234
_journal_paper_doi 10.1021/acs.joc.5b00272
_journal_volume 80
_journal_year 2015
_chemical_formula_moiety 'C16 H12 N2 O'
_chemical_formula_sum 'C16 H12 N2 O'
_chemical_formula_weight 248.28
_chemical_melting_point 488
_chemical_name_systematic
;
 8-Phenyl-3a,8-dihydro-3H-pyrazolo[5,1-a]isoindol-2-ol
;
_space_group_crystal_system monoclinic
_space_group_IT_number 14
_space_group_name_Hall '-P 2yn'
_space_group_name_H-M_alt 'P 1 21/n 1'
_atom_sites_solution_hydrogens difmap
_atom_sites_solution_primary direct
_atom_sites_solution_secondary difmap
_audit_creation_method SHELXL-2013
_cell_angle_alpha 90
_cell_angle_beta 109.568(3)
_cell_angle_gamma 90
_cell_formula_units_Z 4
_cell_length_a 14.7196(7)
_cell_length_b 5.8118(2)
_cell_length_c 15.2737(6)
_cell_measurement_reflns_used 12642
_cell_measurement_temperature 210(2)
_cell_measurement_theta_max 29.10
_cell_measurement_theta_min 1.66
_cell_volume 1231.16(9)
_computing_cell_refinement 'X-AREA (Stoe, 2004)'
_computing_data_collection 'X-AREA (Stoe, 2004)'
_computing_data_reduction 'X-RED (Stoe, 2004)'
_computing_molecular_graphics
;
 DIAMOND (Brandenburg, 2014)
 ORTEP-3 for Windows (Farrugia, 2012)
;
_computing_structure_refinement 'SHELXL-2013/2 (Sheldrick, 2013)'
_computing_structure_solution 'SHELXS-2013/1 (Sheldrick, 2013)'
_diffrn_ambient_temperature 210(2)
_diffrn_detector 'image plate (34 cm diameter)'
_diffrn_detector_area_resol_mean 6.67
_diffrn_detector_type STOE
_diffrn_measured_fraction_theta_full 0.979
_diffrn_measured_fraction_theta_max 1.000
_diffrn_measurement_details
;
 360 frames, exposure time per frame = 5 min
;
_diffrn_measurement_device '2-circle goniometer'
_diffrn_measurement_device_type 'STOE IPDS 2'
_diffrn_measurement_method '\w scan, 1.0 \%'
_diffrn_radiation_monochromator 'plane graphite'
_diffrn_radiation_source 'fine-focus sealed tube'
_diffrn_radiation_type MoK\a
_diffrn_radiation_wavelength 0.71073
_diffrn_reflns_av_R_equivalents 0.0473
_diffrn_reflns_av_unetI/netI 0.0273
_diffrn_reflns_limit_h_max 17
_diffrn_reflns_limit_h_min -17
_diffrn_reflns_limit_k_max 6
_diffrn_reflns_limit_k_min -6
_diffrn_reflns_limit_l_max 17
_diffrn_reflns_limit_l_min -18
_diffrn_reflns_number 15108
_diffrn_reflns_theta_full 25.242
_diffrn_reflns_theta_max 24.995
_diffrn_reflns_theta_min 1.663
_exptl_absorpt_coefficient_mu 0.086
_exptl_absorpt_correction_T_max 0.9924
_exptl_absorpt_correction_T_min 0.9710
_exptl_absorpt_correction_type integration
_exptl_absorpt_process_details 'X-RED (Stoe, 2004)'
_exptl_crystal_colour colorless
_exptl_crystal_density_diffrn 1.339
_exptl_crystal_density_method 'not measured'
_exptl_crystal_description block
_exptl_crystal_F_000 520
_exptl_crystal_size_max 0.40
_exptl_crystal_size_mid 0.24
_exptl_crystal_size_min 0.11
_refine_diff_density_max 0.155
_refine_diff_density_min -0.147
_refine_diff_density_rms 0.035
_refine_ls_extinction_coef 0.0159(19)
_refine_ls_extinction_expression Fc^*^=kFc[1+0.001xFc^2^\l^3^/sin(2\q)]^-1/4^
_refine_ls_extinction_method SHELXL
_refine_ls_goodness_of_fit_ref 0.941
_refine_ls_hydrogen_treatment refxyz
_refine_ls_matrix_type full
_refine_ls_number_parameters 209
_refine_ls_number_reflns 2169
_refine_ls_number_restraints 0
_refine_ls_restrained_S_all 0.941
_refine_ls_R_factor_all 0.0519
_refine_ls_R_factor_gt 0.0332
_refine_ls_shift/su_max 0.000
_refine_ls_shift/su_mean 0.000
_refine_ls_structure_factor_coef Fsqd
_refine_ls_weighting_details
;
 w=1/[\s^2^(Fo^2^)+(0.0536P)^2^]
 where P=(Fo^2^+2Fc^2^)/3
;
_refine_ls_weighting_scheme calc
_refine_ls_wR_factor_gt 0.0761
_refine_ls_wR_factor_ref 0.0822
_reflns_number_gt 1588
_reflns_number_total 2169
_reflns_threshold_expression 'I > 2\s(I)'
_cod_data_source_file jo5b00272_si_002.cif
_cod_data_source_block n1
_cod_original_sg_symbol_H-M 'P 21/n'
_cod_database_code 4036151

loop_
_space_group_symop_operation_xyz
'x, y, z'
'-x+1/2, y+1/2, -z+1/2'
'-x, -y, -z'
'x-1/2, -y-1/2, z-1/2'

loop_
_atom_site_label
_atom_site_type_symbol
_atom_site_fract_x
_atom_site_fract_y
_atom_site_fract_z
_atom_site_U_iso_or_equiv
_atom_site_adp_type
_atom_site_occupancy
_atom_site_site_symmetry_order
_atom_site_calc_flag
_atom_site_refinement_flags_adp
C1 C 0.37533(9) 0.2784(2) 0.26165(9) 0.0382(3) Uani 1 1 d .
C2 C 0.41572(9) 0.4844(2) 0.30453(9) 0.0386(3) Uani 1 1 d .
C3 C 0.40953(10) 0.5454(3) 0.38964(10) 0.0449(4) Uani 1 1 d .
H3 H 0.4357(11) 0.691(3) 0.4180(11) 0.054 Uiso 1 1 d U
C4 C 0.36216(10) 0.3973(3) 0.43152(11) 0.0489(4) Uani 1 1 d .
H4 H 0.3570(11) 0.440(3) 0.4901(12) 0.059 Uiso 1 1 d U
C5 C 0.32251(10) 0.1930(3) 0.38920(10) 0.0482(4) Uani 1 1 d .
H5 H 0.2904(12) 0.093(3) 0.4203(12) 0.058 Uiso 1 1 d U
C6 C 0.32886(10) 0.1308(3) 0.30392(10) 0.0432(4) Uani 1 1 d .
H6 H 0.3024(11) -0.013(3) 0.2747(11) 0.052 Uiso 1 1 d U
C7 C 0.39138(9) 0.2665(2) 0.17257(9) 0.0387(3) Uani 1 1 d .
C8 C 0.37739(10) 0.1417(3) 0.09281(10) 0.0429(4) Uani 1 1 d .
H8 H 0.3462(11) 0.002(3) 0.0757(10) 0.051 Uiso 1 1 d U
C9 C 0.42192(10) 0.2746(3) 0.04203(9) 0.0423(3) Uani 1 1 d .
C10 C 0.46189(10) 0.6178(2) 0.24408(9) 0.0394(3) Uani 1 1 d .
H10 H 0.4272(10) 0.768(3) 0.2243(10) 0.047 Uiso 1 1 d U
C11 C 0.56851(9) 0.6666(2) 0.28979(9) 0.0382(3) Uani 1 1 d .
C12 C 0.63694(10) 0.5050(3) 0.28931(10) 0.0456(4) Uani 1 1 d .
H12 H 0.6174(11) 0.360(3) 0.2590(11) 0.055 Uiso 1 1 d U
C13 C 0.73412(11) 0.5484(3) 0.33476(11) 0.0544(4) Uani 1 1 d .
H13 H 0.7798(13) 0.433(3) 0.3315(12) 0.065 Uiso 1 1 d U
C14 C 0.76289(11) 0.7532(3) 0.38097(10) 0.0548(4) Uani 1 1 d .
H14 H 0.8293(13) 0.785(3) 0.4132(12) 0.066 Uiso 1 1 d U
C15 C 0.69531(12) 0.9167(3) 0.38097(11) 0.0541(4) Uani 1 1 d .
H15 H 0.7151(12) 1.068(3) 0.4111(12) 0.065 Uiso 1 1 d U
C16 C 0.59768(11) 0.8739(3) 0.33513(10) 0.0465(4) Uani 1 1 d .
H16 H 0.5501(11) 0.997(3) 0.3355(11) 0.056 Uiso 1 1 d U
N1 N 0.46001(8) 0.4700(2) 0.08542(8) 0.0429(3) Uani 1 1 d .
N2 N 0.43995(8) 0.4582(2) 0.16608(7) 0.0408(3) Uani 1 1 d .
O1 O 0.42624(8) 0.2211(2) -0.04150(7) 0.0548(3) Uani 1 1 d .
H1 H 0.4702(12) 0.343(3) -0.0591(12) 0.066 Uiso 1 1 d U

loop_
_atom_site_aniso_label
_atom_site_aniso_U_11
_atom_site_aniso_U_22
_atom_site_aniso_U_33
_atom_site_aniso_U_23
_atom_site_aniso_U_13
_atom_site_aniso_U_12
C1 0.0314(7) 0.0443(8) 0.0379(7) 0.0049(6) 0.0105(5) 0.0032(6)
C2 0.0333(7) 0.0439(8) 0.0379(7) 0.0043(6) 0.0109(6) 0.0032(6)
C3 0.0412(8) 0.0515(9) 0.0405(8) 0.0010(7) 0.0117(6) 0.0008(7)
C4 0.0447(8) 0.0643(11) 0.0395(8) 0.0026(7) 0.0167(7) 0.0018(7)
C5 0.0439(8) 0.0578(10) 0.0460(8) 0.0100(7) 0.0191(7) -0.0011(7)
C6 0.0367(8) 0.0471(8) 0.0459(8) 0.0045(7) 0.0141(6) -0.0006(6)
C7 0.0323(7) 0.0425(8) 0.0397(7) 0.0055(6) 0.0100(6) -0.0012(6)
C8 0.0411(8) 0.0458(8) 0.0406(8) -0.0004(6) 0.0121(6) -0.0072(7)
C9 0.0401(8) 0.0503(8) 0.0346(7) -0.0006(6) 0.0098(6) -0.0052(6)
C10 0.0394(7) 0.0405(8) 0.0367(7) 0.0005(6) 0.0106(6) -0.0002(6)
C11 0.0390(7) 0.0423(8) 0.0335(7) 0.0056(6) 0.0124(6) -0.0022(6)
C12 0.0438(8) 0.0483(9) 0.0432(8) 0.0019(7) 0.0125(7) 0.0002(7)
C13 0.0405(8) 0.0680(11) 0.0521(9) 0.0091(8) 0.0121(7) 0.0067(8)
C14 0.0406(8) 0.0733(12) 0.0457(8) 0.0121(8) 0.0080(7) -0.0096(8)
C15 0.0566(10) 0.0543(10) 0.0461(9) 0.0018(7) 0.0101(7) -0.0156(8)
C16 0.0474(9) 0.0446(8) 0.0458(8) 0.0020(7) 0.0136(7) -0.0039(7)
N1 0.0438(6) 0.0510(7) 0.0333(6) 0.0023(5) 0.0120(5) -0.0060(6)
N2 0.0428(6) 0.0471(7) 0.0329(6) 0.0006(5) 0.0133(5) -0.0069(5)
O1 0.0635(7) 0.0653(7) 0.0387(6) -0.0090(5) 0.0212(5) -0.0220(6)

loop_
_atom_type_symbol
_atom_type_description
_atom_type_scat_dispersion_real
_atom_type_scat_dispersion_imag
_atom_type_scat_source
C C 0.0033 0.0016 'International Tables Vol C Tables 4.2.6.8 and 6.1.1.4'
H H 0.0000 0.0000 'International Tables Vol C Tables 4.2.6.8 and 6.1.1.4'
N N 0.0061 0.0033 'International Tables Vol C Tables 4.2.6.8 and 6.1.1.4'
O O 0.0106 0.0060 'International Tables Vol C Tables 4.2.6.8 and 6.1.1.4'

loop_
_geom_angle_atom_site_label_1
_geom_angle_atom_site_label_2
_geom_angle_atom_site_label_3
_geom_angle
C6 C1 C2 120.73(13)
C6 C1 C7 131.72(13)
C2 C1 C7 107.54(12)
C3 C2 C1 120.65(13)
C3 C2 C10 128.44(13)
C1 C2 C10 110.90(12)
C2 C3 C4 118.39(15)
C2 C3 H3 120.2(9)
C4 C3 H3 121.4(9)
C5 C4 C3 120.94(15)
C5 C4 H4 120.3(10)
C3 C4 H4 118.7(10)
C4 C5 C6 120.81(15)
C4 C5 H5 119.0(10)
C6 C5 H5 120.2(10)
C1 C6 C5 118.48(14)
C1 C6 H6 120.4(9)
C5 C6 H6 121.2(9)
N2 C7 C8 107.31(12)
N2 C7 C1 106.60(11)
C8 C7 C1 146.09(13)
C7 C8 C9 103.93(13)
C7 C8 H8 128.8(10)
C9 C8 H8 127.3(10)
O1 C9 N1 121.61(13)
O1 C9 C8 125.50(13)
N1 C9 C8 112.88(13)
N2 C10 C11 114.03(12)
N2 C10 C2 98.58(11)
C11 C10 C2 114.71(11)
N2 C10 H10 110.9(8)
C11 C10 H10 108.6(8)
C2 C10 H10 109.8(8)
C12 C11 C16 119.39(13)
C12 C11 C10 121.03(13)
C16 C11 C10 119.55(13)
C11 C12 C13 120.37(15)
C11 C12 H12 120.0(9)
C13 C12 H12 119.6(9)
C14 C13 C12 120.16(16)
C14 C13 H13 122.0(10)
C12 C13 H13 117.9(10)
C15 C14 C13 119.93(14)
C15 C14 H14 119.0(10)
C13 C14 H14 121.1(10)
C14 C15 C16 120.07(16)
C14 C15 H15 120.9(10)
C16 C15 H15 119.0(10)
C11 C16 C15 120.07(15)
C11 C16 H16 121.6(9)
C15 C16 H16 118.4(9)
C9 N1 N2 102.90(11)
C7 N2 N1 112.96(11)
C7 N2 C10 116.38(11)
N1 N2 C10 130.65(11)
C9 O1 H1 108.6(9)

loop_
_geom_bond_atom_site_label_1
_geom_bond_atom_site_label_2
_geom_bond_distance
C1 C6 1.384(2)
C1 C2 1.398(2)
C1 C7 1.4584(19)
C2 C3 1.380(2)
C2 C10 1.528(2)
C3 C4 1.391(2)
C3 H3 0.971(17)
C4 C5 1.384(2)
C4 H4 0.955(17)
C5 C6 1.385(2)
C5 H5 0.968(17)
C6 H6 0.964(16)
C7 N2 1.3451(17)
C7 C8 1.373(2)
C8 C9 1.403(2)
C8 H8 0.927(16)
C9 O1 1.3352(17)
C9 N1 1.3395(18)
C10 N2 1.4582(17)
C10 C11 1.5155(19)
C10 H10 1.007(15)
C11 C12 1.379(2)
C11 C16 1.385(2)
C12 C13 1.388(2)
C12 H12 0.958(17)
C13 C14 1.376(2)
C13 H13 0.963(18)
C14 C15 1.376(2)
C14 H14 0.954(17)
C15 C16 1.394(2)
C15 H15 0.991(17)
C16 H16 1.002(16)
N1 N2 1.3614(16)
O1 H1 1.053(19)

loop_
_geom_hbond_atom_site_label_D
_geom_hbond_atom_site_label_H
_geom_hbond_atom_site_label_A
_geom_hbond_distance_DH
_geom_hbond_distance_HA
_geom_hbond_distance_DA
_geom_hbond_angle_DHA
_geom_hbond_site_symmetry_A
O1 H1 N1 1.053(19) 1.636(19) 2.6889(16) 179.2(16) 3_665
O1 H1 N2 1.053(19) 2.683(19) 3.6723(16) 156.3(13) 3_665

loop_
_geom_torsion_atom_site_label_1
_geom_torsion_atom_site_label_2
_geom_torsion_atom_site_label_3
_geom_torsion_atom_site_label_4
_geom_torsion
C6 C1 C2 C3 -0.41(19)
C7 C1 C2 C3 178.47(12)
C6 C1 C2 C10 -179.46(12)
C7 C1 C2 C10 -0.57(14)
C1 C2 C3 C4 -0.04(19)
C10 C2 C3 C4 178.83(13)
C2 C3 C4 C5 0.3(2)
C3 C4 C5 C6 -0.1(2)
C2 C1 C6 C5 0.60(19)
C7 C1 C6 C5 -177.98(13)
C4 C5 C6 C1 -0.3(2)
C6 C1 C7 N2 179.28(14)
C2 C1 C7 N2 0.56(14)
C6 C1 C7 C8 -0.5(3)
C2 C1 C7 C8 -179.21(19)
N2 C7 C8 C9 0.55(15)
C1 C7 C8 C9 -179.68(18)
C7 C8 C9 O1 -179.73(13)
C7 C8 C9 N1 -0.84(16)
C3 C2 C10 N2 -178.61(13)
C1 C2 C10 N2 0.35(13)
C3 C2 C10 C11 59.88(18)
C1 C2 C10 C11 -121.17(13)
N2 C10 C11 C12 -28.88(18)
C2 C10 C11 C12 83.76(16)
N2 C10 C11 C16 153.05(12)
C2 C10 C11 C16 -94.31(16)
C16 C11 C12 C13 0.7(2)
C10 C11 C12 C13 -177.33(13)
C11 C12 C13 C14 0.2(2)
C12 C13 C14 C15 -1.0(2)
C13 C14 C15 C16 0.7(2)
C12 C11 C16 C15 -1.0(2)
C10 C11 C16 C15 177.14(13)
C14 C15 C16 C11 0.2(2)
O1 C9 N1 N2 179.69(12)
C8 C9 N1 N2 0.75(15)
C8 C7 N2 N1 -0.12(15)
C1 C7 N2 N1 -179.99(10)
C8 C7 N2 C10 179.51(11)
C1 C7 N2 C10 -0.36(15)
C9 N1 N2 C7 -0.38(14)
C9 N1 N2 C10 -179.95(13)
C11 C10 N2 C7 122.03(13)
C2 C10 N2 C7 0.02(14)
C11 C10 N2 N1 -58.41(18)
C2 C10 N2 N1 179.57(12)
